data_4314595
loop_
_publ_author_name
'Fei Cheng'
'Andrew L. Hector'
'William Levason'
'Gillian Reid'
'Michael Webster'
'Wenjian Zhang'

_publ_contact_author_address
;   School of Chemistry
    University of Southampton
    Southampton SO17 1BJ, UK
;
_publ_contact_author_email gr@soton.ac.uk
_publ_contact_author_fax '023 8059 3781'
_publ_contact_author_name 'Professor Gillian Reid'
_publ_contact_author_phone '023 8059 3609'
_publ_section_title
;
 Diphosphine and Diarsine Complexes of Germanium(II) Halides-Preparation,
 Spectroscopic, and Structural Studies
;
_journal_name_full 'Inorganic Chemistry'
_journal_page_first 752
_journal_page_last 760
_journal_paper_doi 10.1021/ic902068z
_journal_volume 49
_journal_year 2010
_chemical_formula_moiety 'C10 H16 As2 Cl Ge 1+, Cl3 Ge 1-'
_chemical_formula_sum 'C10 H16 As2 Cl4 Ge2'
_chemical_formula_weight 573.05
_chemical_name_systematic
; 
 chlorido(1,2-bis(dimethylarsino)benzene)germanium(II)
 trichloridogermanate(II) 
;
_space_group_IT_number 62
_symmetry_cell_setting orthorhombic
_symmetry_Int_Tables_number 62
_symmetry_space_group_name_Hall '-P 2ac 2n'
_symmetry_space_group_name_H-M 'P n m a'
_atom_sites_solution_hydrogens geom
_atom_sites_solution_primary direct
_atom_sites_solution_secondary difmap
_audit_author_name 'Webster, M.'
_audit_creation_date 2007-11-02
_audit_creation_method 'SHELXL-97 + hand edit'
_cell_angle_alpha 90.00
_cell_angle_beta 90.00
_cell_angle_gamma 90.00
_cell_formula_units_Z 4
_cell_length_a 18.572(2)
_cell_length_b 9.8246(10)
_cell_length_c 9.9071(10)
_cell_measurement_reflns_used 2346
_cell_measurement_temperature 120(2)
_cell_measurement_theta_max 27.48
_cell_measurement_theta_min 2.91
_cell_volume 1807.7(3)
_computing_structure_refinement 'SHELXL-97 (Sheldrick, 1997)'
_computing_structure_solution 'SHELXS-97 (Sheldrick, 1997)'
_diffrn_ambient_temperature 120(2)
_diffrn_measured_fraction_theta_full 0.988
_diffrn_measured_fraction_theta_max 0.988
_diffrn_measurement_device_type 'Bruker-Nonius 95mm CCD camera on \k-goniostat'
_diffrn_measurement_method '\f & \w scans'
_diffrn_radiation_monochromator '10cm confocal mirrors'
_diffrn_radiation_source 'Bruker-Nonius FR591 rotating anode'
_diffrn_radiation_type MoK\a
_diffrn_radiation_wavelength 0.71073
_diffrn_reflns_av_R_equivalents 0.0260
_diffrn_reflns_av_sigmaI/netI 0.0197
_diffrn_reflns_limit_h_max 23
_diffrn_reflns_limit_h_min -24
_diffrn_reflns_limit_k_max 12
_diffrn_reflns_limit_k_min -11
_diffrn_reflns_limit_l_max 11
_diffrn_reflns_limit_l_min -12
_diffrn_reflns_number 16937
_diffrn_reflns_theta_full 27.49
_diffrn_reflns_theta_max 27.49
_diffrn_reflns_theta_min 3.65
_diffrn_standards_decay_% 0
_diffrn_standards_number 0
_exptl_absorpt_coefficient_mu 7.532
_exptl_absorpt_correction_T_max 1.0000
_exptl_absorpt_correction_T_min 0.6739
_exptl_absorpt_correction_type multi-scan
_exptl_absorpt_process_details 'G.M. Sheldrick, (2007). SADABS. Version 2007/2. Bruker AXS Inc.'
_exptl_crystal_colour colourless
_exptl_crystal_density_diffrn 2.106
_exptl_crystal_density_method 'not measured'
_exptl_crystal_description block
_exptl_crystal_F_000 1096
_exptl_crystal_size_max 0.18
_exptl_crystal_size_mid 0.16
_exptl_crystal_size_min 0.14
_refine_diff_density_max 1.859
_refine_diff_density_min -0.594
_refine_diff_density_rms 0.121
_refine_ls_extinction_method none
_refine_ls_goodness_of_fit_ref 1.055
_refine_ls_hydrogen_treatment constr
_refine_ls_matrix_type full
_refine_ls_number_parameters 90
_refine_ls_number_reflns 2167
_refine_ls_number_restraints 0
_refine_ls_restrained_S_all 1.055
_refine_ls_R_factor_all 0.0311
_refine_ls_R_factor_gt 0.0288
_refine_ls_shift/su_max 0.001
_refine_ls_shift/su_mean 0.000
_refine_ls_structure_factor_coef Fsqd
_refine_ls_weighting_details 'w=1/[\s^2^(Fo^2^)+(0.0340P)^2^+7.2654P] where P=(Fo^2^+2Fc^2^)/3'
_refine_ls_weighting_scheme calc
_refine_ls_wR_factor_gt 0.0766
_refine_ls_wR_factor_ref 0.0785
_reflns_number_gt 2029
_reflns_number_total 2167
_reflns_threshold_expression I>2sigma(I)
_cod_data_source_file ic902068z_si_001_02.cif
_cod_data_source_block 07wz024
_cod_original_cell_volume 1807.6(3)
_cod_database_code 4314595

loop_
_symmetry_equiv_pos_as_xyz
'x, y, z'
'-x+1/2, -y, z+1/2'
'-x, y+1/2, -z'
'x+1/2, -y+1/2, -z+1/2'
'-x, -y, -z'
'x-1/2, y, -z-1/2'
'x, -y-1/2, z'
'-x-1/2, y-1/2, z-1/2'

loop_
_atom_site_label
_atom_site_type_symbol
_atom_site_fract_x
_atom_site_fract_y
_atom_site_fract_z
_atom_site_U_iso_or_equiv
_atom_site_adp_type
_atom_site_occupancy
_atom_site_symmetry_multiplicity
_atom_site_calc_flag
_atom_site_refinement_flags
_atom_site_disorder_assembly
_atom_site_disorder_group
Ge1 Ge 0.41036(3) 0.2500 0.43757(5) 0.01902(13) Uani 1 2 d S . .
Ge2 Ge 0.35235(3) 0.7500 0.66890(6) 0.02751(15) Uani 1 2 d S . .
As1 As 0.388726(17) 0.07957(3) 0.24301(3) 0.01627(11) Uani 1 1 d . . .
Cl1 Cl 0.28428(6) 0.2500 0.47679(10) 0.0211(2) Uani 1 2 d S . .
Cl2 Cl 0.42820(9) 0.7500 0.85380(12) 0.0353(3) Uani 1 2 d S . .
Cl3 Cl 0.41152(6) 0.92279(9) 0.55954(9) 0.0327(2) Uani 1 1 d . . .
C1 C 0.3017(2) -0.0276(4) 0.2576(4) 0.0283(8) Uani 1 1 d . . .
H1A H 0.2947 -0.0799 0.1745 0.042 Uiso 1 1 calc R . .
H1B H 0.2605 0.0330 0.2716 0.042 Uiso 1 1 calc R . .
H1C H 0.3059 -0.0902 0.3343 0.042 Uiso 1 1 calc R . .
C2 C 0.4611(2) -0.0543(3) 0.1999(4) 0.0253(7) Uani 1 1 d . . .
H2A H 0.4450 -0.1089 0.1228 0.038 Uiso 1 1 calc R . .
H2B H 0.4688 -0.1138 0.2780 0.038 Uiso 1 1 calc R . .
H2C H 0.5063 -0.0083 0.1770 0.038 Uiso 1 1 calc R . .
C3 C 0.37504(16) 0.1786(3) 0.0757(3) 0.0168(6) Uani 1 1 d . . .
C4 C 0.36544(17) 0.1083(4) -0.0454(3) 0.0206(6) Uani 1 1 d . . .
H4 H 0.3645 0.0116 -0.0456 0.025 Uiso 1 1 calc R . .
C5 C 0.35731(16) 0.1793(4) -0.1654(3) 0.0226(7) Uani 1 1 d . . .
H5 H 0.3517 0.1311 -0.2479 0.027 Uiso 1 1 calc R . .

loop_
_atom_site_aniso_label
_atom_site_aniso_U_11
_atom_site_aniso_U_22
_atom_site_aniso_U_33
_atom_site_aniso_U_23
_atom_site_aniso_U_13
_atom_site_aniso_U_12
Ge1 0.0228(3) 0.0178(2) 0.0164(2) 0.000 -0.00308(17) 0.000
Ge2 0.0250(3) 0.0302(3) 0.0274(3) 0.000 0.0035(2) 0.000
As1 0.01951(19) 0.01207(17) 0.01722(17) 0.00028(11) -0.00108(11) -0.00100(11)
Cl1 0.0322(6) 0.0183(5) 0.0129(4) 0.000 0.0118(4) 0.000
Cl2 0.0673(9) 0.0186(5) 0.0201(6) 0.000 -0.0079(6) 0.000
Cl3 0.0527(6) 0.0213(4) 0.0242(4) 0.0054(3) -0.0043(4) 0.0000(4)
C1 0.0287(18) 0.0246(17) 0.0316(18) 0.0025(14) -0.0013(14) -0.0121(15)
C2 0.0318(18) 0.0186(15) 0.0253(16) -0.0029(13) -0.0021(14) 0.0080(13)
C3 0.0164(13) 0.0161(16) 0.0179(14) 0.0016(12) 0.0005(11) -0.0013(11)
C4 0.0221(15) 0.0171(14) 0.0227(16) -0.0034(13) -0.0006(12) -0.0006(12)
C5 0.0205(15) 0.0285(18) 0.0188(15) -0.0048(14) -0.0013(12) -0.0007(13)

loop_
_atom_type_symbol
_atom_type_description
_atom_type_scat_dispersion_real
_atom_type_scat_dispersion_imag
_atom_type_scat_source
C C 0.0033 0.0016 'International Tables Vol C Tables 4.2.6.8 and 6.1.1.4'
H H 0.0000 0.0000 'International Tables Vol C Tables 4.2.6.8 and 6.1.1.4'
Cl Cl 0.1484 0.1585 'International Tables Vol C Tables 4.2.6.8 and 6.1.1.4'
Ge Ge 0.1547 1.8001 'International Tables Vol C Tables 4.2.6.8 and 6.1.1.4'
As As 0.0499 2.0058 'International Tables Vol C Tables 4.2.6.8 and 6.1.1.4'

loop_
_geom_angle_atom_site_label_1
_geom_angle_atom_site_label_2
_geom_angle_atom_site_label_3
_geom_angle
_geom_angle_site_symmetry_1
_geom_angle_site_symmetry_3
_geom_angle_publ_flag
Cl1 Ge1 As1 88.21(3) . . ?
Cl1 Ge1 As1 88.21(3) . 7_565 ?
As1 Ge1 As1 80.75(2) . 7_565 ?
Cl3 Ge2 Cl3 95.46(5) . 7_575 ?
Cl3 Ge2 Cl2 94.73(4) . . ?
Cl3 Ge2 Cl2 94.73(4) 7_575 . ?
C2 As1 C1 103.17(16) . . ?
C2 As1 C3 104.13(14) . . ?
C1 As1 C3 103.17(14) . . ?
C2 As1 Ge1 119.91(11) . . ?
C1 As1 Ge1 115.25(11) . . ?
C3 As1 Ge1 109.45(9) . . ?
As1 C1 H1A 109.5 . . ?
As1 C1 H1B 109.5 . . ?
H1A C1 H1B 109.5 . . ?
As1 C1 H1C 109.5 . . ?
H1A C1 H1C 109.5 . . ?
H1B C1 H1C 109.5 . . ?
As1 C2 H2A 109.5 . . ?
As1 C2 H2B 109.5 . . ?
H2A C2 H2B 109.5 . . ?
As1 C2 H2C 109.5 . . ?
H2A C2 H2C 109.5 . . ?
H2B C2 H2C 109.5 . . ?
C4 C3 C3 119.66(19) . 7_565 ?
C4 C3 As1 120.2(2) . . ?
C3 C3 As1 120.12(9) 7_565 . ?
C5 C4 C3 120.2(3) . . ?
C5 C4 H4 119.9 . . ?
C3 C4 H4 119.9 . . ?
C4 C5 C5 120.2(2) . 7_565 ?
C4 C5 H5 119.9 . . ?
C5 C5 H5 119.9 7_565 . ?

loop_
_geom_bond_atom_site_label_1
_geom_bond_atom_site_label_2
_geom_bond_distance
_geom_bond_site_symmetry_2
_geom_bond_publ_flag
Ge1 Cl1 2.3734(13) . ?
Ge1 As1 2.5847(5) . ?
Ge1 As1 2.5847(5) 7_565 ?
Ge2 Cl3 2.2941(10) . ?
Ge2 Cl3 2.2941(10) 7_575 ?
Ge2 Cl2 2.3108(15) . ?
As1 C2 1.929(3) . ?
As1 C1 1.934(3) . ?
As1 C3 1.939(3) . ?
C1 H1A 0.9800 . ?
C1 H1B 0.9800 . ?
C1 H1C 0.9800 . ?
C2 H2A 0.9800 . ?
C2 H2B 0.9800 . ?
C2 H2C 0.9800 . ?
C3 C4 1.396(4) . ?
C3 C3 1.403(6) 7_565 ?
C4 C5 1.387(5) . ?
C4 H4 0.9500 . ?
C5 C5 1.390(7) 7_565 ?
C5 H5 0.9500 . ?
